data_7033487
loop_
_publ_author_name
'Dong, Yu-Wei'
'Fan, Rui-Qing'
'Wang, Ping'
'Wei, Li-Guo'
'Wang, Xin-Ming'
'Zhang, Hui-Jie'
'Gao, Song'
'Yang, Yu-Lin'
'Wang, Yu-Lei'

_publ_section_title
;
 Synthesis and characterization of substituted Schiff-base ligands and
 their d(10) metal complexes: structure-induced luminescence tuning
 behaviors and applications in co-sensitized solar cells.
;
_journal_issue 12
_journal_name_full 'Dalton transactions (Cambridge, England : 2003)'
_journal_page_first 5306
_journal_page_last 5322
_journal_paper_doi 10.1039/c4dt03602f
_journal_volume 44
_journal_year 2015
_chemical_formula_sum 'C14 H14 Cl2 N2 O2 Zn'
_chemical_formula_weight 378.56
_chemical_name_systematic
; 
 ? 
;
_space_group_IT_number 14
_symmetry_cell_setting monoclinic
_symmetry_space_group_name_Hall '-P 2ybc'
_symmetry_space_group_name_H-M 'P 1 21/c 1'
_atom_sites_solution_hydrogens geom
_atom_sites_solution_primary direct
_atom_sites_solution_secondary difmap
_audit_creation_method SHELXL-97
_audit_update_record
;
2014-09-25 deposited with the CCDC.
2014-12-23 downloaded from the CCDC.
;
_cell_angle_alpha 90.00
_cell_angle_beta 91.50(3)
_cell_angle_gamma 90.00
_cell_formula_units_Z 4
_cell_length_a 7.7220(15)
_cell_length_b 19.870(4)
_cell_length_c 10.576(2)
_cell_measurement_reflns_used 11877
_cell_measurement_temperature 293(2)
_cell_measurement_theta_max 25.00
_cell_measurement_theta_min 3.34
_cell_volume 1622.2(5)
_computing_cell_refinement 'Bruker SMART'
_computing_data_collection 'Bruker SMART'
_computing_data_reduction 'Bruker SAINT'
_computing_molecular_graphics SHELXP-97
_computing_publication_material SHELXTL
_computing_structure_refinement 'SHELXL-97 (Sheldrick, 1997)'
_computing_structure_solution 'SHELXS-97 (Sheldrick, 1997)'
_diffrn_ambient_temperature 293(2)
_diffrn_measured_fraction_theta_full 0.995
_diffrn_measured_fraction_theta_max 0.995
_diffrn_measurement_device_type 'Bruker Smart APEX CCD area detector'
_diffrn_measurement_method 'phi and omega scans'
_diffrn_radiation_monochromator graphite
_diffrn_radiation_source 'fine-focus sealed tube'
_diffrn_radiation_type MoK\a
_diffrn_radiation_wavelength 0.71073
_diffrn_reflns_av_R_equivalents 0.1393
_diffrn_reflns_av_sigmaI/netI 0.1288
_diffrn_reflns_limit_h_max 9
_diffrn_reflns_limit_h_min -9
_diffrn_reflns_limit_k_max 23
_diffrn_reflns_limit_k_min -23
_diffrn_reflns_limit_l_max 12
_diffrn_reflns_limit_l_min -12
_diffrn_reflns_number 11877
_diffrn_reflns_theta_full 25.00
_diffrn_reflns_theta_max 25.00
_diffrn_reflns_theta_min 3.34
_diffrn_standards_decay_% 0
_diffrn_standards_interval_count 0
_diffrn_standards_interval_time 0
_diffrn_standards_number 0
_exptl_absorpt_coefficient_mu 1.847
_exptl_absorpt_correction_T_max 0.704
_exptl_absorpt_correction_T_min 0.539
_exptl_absorpt_correction_type multi-scan
_exptl_absorpt_process_details SADABS
_exptl_crystal_colour colorless
_exptl_crystal_density_diffrn 1.550
_exptl_crystal_density_method 'not measured'
_exptl_crystal_description block
_exptl_crystal_F_000 768
_exptl_crystal_size_max 0.34
_exptl_crystal_size_mid 0.32
_exptl_crystal_size_min 0.19
_refine_diff_density_max 1.108
_refine_diff_density_min -0.714
_refine_diff_density_rms 0.146
_refine_ls_extinction_method none
_refine_ls_goodness_of_fit_ref 1.085
_refine_ls_hydrogen_treatment mixed
_refine_ls_matrix_type full
_refine_ls_number_parameters 190
_refine_ls_number_reflns 2845
_refine_ls_number_restraints 0
_refine_ls_restrained_S_all 1.085
_refine_ls_R_factor_all 0.1056
_refine_ls_R_factor_gt 0.0796
_refine_ls_shift/su_max 0.000
_refine_ls_shift/su_mean 0.000
_refine_ls_structure_factor_coef Fsqd
_refine_ls_weighting_details 'calc w=1/[\s^2^(Fo^2^)+(0.0529P)^2^+9.2201P] where P=(Fo^2^+2Fc^2^)/3'
_refine_ls_weighting_scheme calc
_refine_ls_wR_factor_gt 0.1917
_refine_ls_wR_factor_ref 0.2072
_reflns_number_gt 2036
_reflns_number_total 2859
_reflns_threshold_expression >2sigma(I)
_cod_data_source_file c4dt03602f2.cif
_cod_data_source_block 1
_cod_depositor_comments
;
The following automatic conversions were performed:

'_symmetry_cell_setting' value 'Monoclinic' changed to 'monoclinic'
according to
/usr/data/users/saulius/crontab/automatic-downloads/rss-feeds/RSC/lib/dictionaries/cif_core.dic
dictionary named 'cif_core.dic' version 2.4.2 from 2011-04-26.

Automatic conversion script
Id: cif_fix_values 2935 2014-11-11 08:27:57Z andrius 

 Adding full bibliography for 7033479--7033487.cif.
;
_cod_original_sg_symbol_H-M 'P 21/c'
_cod_database_code 7033487

loop_
_symmetry_equiv_pos_as_xyz
'x, y, z'
'-x, y+1/2, -z+1/2'
'-x, -y, -z'
'x, -y-1/2, z-1/2'

loop_
_atom_site_label
_atom_site_type_symbol
_atom_site_fract_x
_atom_site_fract_y
_atom_site_fract_z
_atom_site_U_iso_or_equiv
_atom_site_adp_type
_atom_site_occupancy
_atom_site_symmetry_multiplicity
_atom_site_calc_flag
_atom_site_refinement_flags
Zn1 Zn 0.28870(13) 0.07318(4) 0.32009(9) 0.0311(3) Uani 1 1 d .
Cl1 Cl 0.0413(3) 0.11796(11) 0.2318(2) 0.0393(5) Uani 1 1 d .
Cl2 Cl 0.5493(3) 0.10417(11) 0.24702(19) 0.0386(5) Uani 1 1 d .
O1 O 0.3236(8) 0.2120(3) 0.4827(5) 0.0390(14) Uani 1 1 d .
O2 O 0.2666(9) -0.0211(3) 0.1586(5) 0.0463(16) Uani 1 1 d .
N1 N 0.2661(9) 0.1007(3) 0.5152(6) 0.0311(15) Uani 1 1 d .
N2 N 0.2554(9) -0.0243(3) 0.4079(6) 0.0302(15) Uani 1 1 d .
C1 C 0.2205(11) 0.0472(4) 0.5891(7) 0.0318(18) Uani 1 1 d .
C2 C 0.1743(12) 0.0550(5) 0.7162(8) 0.038(2) Uani 1 1 d .
H2A H 0.1420 0.0183 0.7649 0.046 Uiso 1 1 calc R
C3 C 0.1792(13) 0.1204(4) 0.7666(8) 0.042(2) Uani 1 1 d .
H3A H 0.1492 0.1271 0.8502 0.050 Uiso 1 1 calc R
C4 C 0.2282(12) 0.1761(5) 0.6937(8) 0.040(2) Uani 1 1 d .
H4A H 0.2323 0.2193 0.7275 0.049 Uiso 1 1 calc R
C5 C 0.2707(11) 0.1636(4) 0.5674(8) 0.0342(18) Uani 1 1 d .
C6 C 0.2184(11) -0.0203(4) 0.5263(7) 0.0330(18) Uani 1 1 d .
H6A H 0.1909 -0.0588 0.5716 0.040 Uiso 1 1 calc R
C7 C 0.3450(14) 0.2806(4) 0.5316(9) 0.047(2) Uani 1 1 d .
H7A H 0.3820 0.3097 0.4650 0.071 Uiso 1 1 calc R
H7B H 0.4304 0.2807 0.5992 0.071 Uiso 1 1 calc R
H7C H 0.2365 0.2964 0.5626 0.071 Uiso 1 1 calc R
C8 C 0.2554(11) -0.0888(4) 0.3411(8) 0.0344(19) Uani 1 1 d .
C9 C 0.2639(12) -0.0853(4) 0.2092(8) 0.037(2) Uani 1 1 d .
C10 C 0.2579(13) -0.1459(5) 0.1357(9) 0.045(2) Uani 1 1 d .
H10A H 0.2614 -0.1443 0.0480 0.055 Uiso 1 1 calc R
C11 C 0.2467(14) -0.2079(5) 0.1993(10) 0.059(3) Uani 1 1 d .
H11A H 0.2368 -0.2471 0.1517 0.071 Uiso 1 1 calc R
C12 C 0.2499(14) -0.2128(4) 0.3297(9) 0.053(3) Uani 1 1 d .
H12A H 0.2512 -0.2546 0.3693 0.063 Uiso 1 1 calc R
C13 C 0.2510(13) -0.1520(4) 0.4022(9) 0.047(2) Uani 1 1 d .
H13A H 0.2489 -0.1540 0.4900 0.056 Uiso 1 1 calc R
C14 C 0.2574(15) -0.0128(5) 0.0242(8) 0.054(3) Uani 1 1 d .
H14A H 0.2614 0.0343 0.0040 0.081 Uiso 1 1 calc R
H14B H 0.1510 -0.0317 -0.0085 0.081 Uiso 1 1 calc R
H14C H 0.3536 -0.0353 -0.0129 0.081 Uiso 1 1 calc R

loop_
_atom_site_aniso_label
_atom_site_aniso_U_11
_atom_site_aniso_U_22
_atom_site_aniso_U_33
_atom_site_aniso_U_23
_atom_site_aniso_U_13
_atom_site_aniso_U_12
Zn1 0.0379(6) 0.0256(5) 0.0298(5) 0.0018(4) 0.0019(4) 0.0008(4)
Cl1 0.0336(11) 0.0386(12) 0.0457(12) 0.0084(9) -0.0012(9) 0.0015(9)
Cl2 0.0349(11) 0.0414(12) 0.0397(11) 0.0044(9) 0.0034(9) 0.0032(9)
O1 0.059(4) 0.025(3) 0.033(3) -0.004(2) 0.005(3) -0.004(3)
O2 0.077(5) 0.035(3) 0.027(3) -0.004(2) 0.000(3) 0.004(3)
N1 0.046(4) 0.022(3) 0.026(3) -0.005(3) -0.006(3) 0.002(3)
N2 0.039(4) 0.030(4) 0.021(3) -0.002(3) -0.009(3) 0.002(3)
C1 0.037(5) 0.030(4) 0.027(4) 0.001(3) -0.004(4) -0.003(4)
C2 0.043(5) 0.044(5) 0.028(4) 0.000(4) -0.002(4) -0.011(4)
C3 0.055(6) 0.038(5) 0.031(4) -0.001(4) 0.002(4) -0.003(4)
C4 0.048(5) 0.037(5) 0.036(5) -0.011(4) 0.007(4) 0.000(4)
C5 0.038(5) 0.029(4) 0.035(4) -0.002(3) -0.001(4) -0.001(4)
C6 0.039(5) 0.029(4) 0.031(4) 0.006(3) -0.004(4) -0.005(4)
C7 0.068(6) 0.021(4) 0.053(6) -0.009(4) 0.003(5) 0.000(4)
C8 0.040(5) 0.022(4) 0.041(5) -0.001(3) -0.009(4) 0.004(3)
C9 0.044(5) 0.024(4) 0.044(5) -0.008(4) -0.003(4) 0.007(4)
C10 0.060(6) 0.035(5) 0.041(5) -0.011(4) -0.001(5) 0.011(4)
C11 0.068(7) 0.038(6) 0.070(7) -0.025(5) -0.011(6) 0.010(5)
C12 0.081(7) 0.021(4) 0.055(6) -0.002(4) -0.007(5) -0.001(5)
C13 0.068(6) 0.028(5) 0.044(5) 0.006(4) -0.017(5) 0.000(4)
C14 0.078(8) 0.052(6) 0.032(5) 0.001(4) 0.008(5) 0.002(5)

loop_
_atom_type_symbol
_atom_type_description
_atom_type_scat_dispersion_real
_atom_type_scat_dispersion_imag
_atom_type_scat_source
C C 0.0033 0.0016 'International Tables Vol C Tables 4.2.6.8 and 6.1.1.4'
H H 0.0000 0.0000 'International Tables Vol C Tables 4.2.6.8 and 6.1.1.4'
Cl Cl 0.1484 0.1585 'International Tables Vol C Tables 4.2.6.8 and 6.1.1.4'
N N 0.0061 0.0033 'International Tables Vol C Tables 4.2.6.8 and 6.1.1.4'
O O 0.0106 0.0060 'International Tables Vol C Tables 4.2.6.8 and 6.1.1.4'
Zn Zn 0.2839 1.4301 'International Tables Vol C Tables 4.2.6.8 and 6.1.1.4'

loop_
_geom_angle_atom_site_label_1
_geom_angle_atom_site_label_2
_geom_angle_atom_site_label_3
_geom_angle
N1 Zn1 N2 78.6(2)
N1 Zn1 Cl2 110.8(2)
N2 Zn1 Cl2 120.46(19)
N1 Zn1 Cl1 101.86(19)
N2 Zn1 Cl1 114.58(18)
Cl2 Zn1 Cl1 119.78(8)
N1 Zn1 O2 146.0(2)
N2 Zn1 O2 67.8(2)
Cl2 Zn1 O2 90.91(17)
Cl1 Zn1 O2 88.37(16)
C5 O1 C7 116.8(6)
C9 O2 C14 119.3(7)
C9 O2 Zn1 115.0(5)
C14 O2 Zn1 125.7(5)
C5 N1 C1 118.9(7)
C5 N1 Zn1 128.3(5)
C1 N1 Zn1 112.2(5)
C6 N2 C8 121.6(7)
C6 N2 Zn1 113.0(5)
C8 N2 Zn1 125.1(5)
N1 C1 C2 122.3(7)
N1 C1 C6 116.2(7)
C2 C1 C6 121.5(7)
C3 C2 C1 117.3(8)
C3 C2 H2A 121.4
C1 C2 H2A 121.4
C4 C3 C2 121.7(8)
C4 C3 H3A 119.2
C2 C3 H3A 119.2
C3 C4 C5 117.1(8)
C3 C4 H4A 121.5
C5 C4 H4A 121.5
N1 C5 O1 112.3(7)
N1 C5 C4 122.7(8)
O1 C5 C4 124.9(7)
N2 C6 C1 119.0(7)
N2 C6 H6A 120.5
C1 C6 H6A 120.5
O1 C7 H7A 109.5
O1 C7 H7B 109.5
H7A C7 H7B 109.5
O1 C7 H7C 109.5
H7A C7 H7C 109.5
H7B C7 H7C 109.5
C9 C8 C13 120.2(8)
C9 C8 N2 116.0(7)
C13 C8 N2 123.8(7)
O2 C9 C8 115.6(7)
O2 C9 C10 124.5(8)
C8 C9 C10 119.8(8)
C11 C10 C9 118.6(8)
C11 C10 H10A 120.7
C9 C10 H10A 120.7
C12 C11 C10 122.6(9)
C12 C11 H11A 118.7
C10 C11 H11A 118.7
C11 C12 C13 118.3(8)
C11 C12 H12A 120.8
C13 C12 H12A 120.8
C8 C13 C12 120.3(8)
C8 C13 H13A 119.8
C12 C13 H13A 119.8
O2 C14 H14A 109.5
O2 C14 H14B 109.5
H14A C14 H14B 109.5
O2 C14 H14C 109.5
H14A C14 H14C 109.5
H14B C14 H14C 109.5

loop_
_geom_bond_atom_site_label_1
_geom_bond_atom_site_label_2
_geom_bond_distance
Zn1 N1 2.147(6)
Zn1 N2 2.167(7)
Zn1 Cl2 2.260(2)
Zn1 Cl1 2.285(2)
Zn1 O2 2.537(6)
O1 C5 1.383(10)
O1 C7 1.466(9)
O2 C9 1.383(10)
O2 C14 1.431(10)
N1 C5 1.366(10)
N1 C1 1.371(10)
N2 C6 1.294(10)
N2 C8 1.463(10)
C1 C2 1.409(11)
C1 C6 1.496(11)
C2 C3 1.406(12)
C2 H2A 0.9300
C3 C4 1.405(12)
C3 H3A 0.9300
C4 C5 1.406(11)
C4 H4A 0.9300
C6 H6A 0.9300
C7 H7A 0.9600
C7 H7B 0.9600
C7 H7C 0.9600
C8 C9 1.400(12)
C8 C13 1.412(12)
C9 C10 1.433(11)
C10 C11 1.408(14)
C10 H10A 0.9300
C11 C12 1.382(14)
C11 H11A 0.9300
C12 C13 1.432(13)
C12 H12A 0.9300
C13 H13A 0.9300
C14 H14A 0.9600
C14 H14B 0.9600
C14 H14C 0.9600
